data_4332153
loop_
_publ_author_name
'Jackson, Andrew B.'
'White, Peter S.'
'Templeton, Joseph L.'

_publ_section_title
;
 Bis(acetylacetonato)tricarbonyl Tungsten(II):&#x00A0; A Convenient
 Precursor to Chiral Bis(acac) Tungsten(II) Complexes
;
_journal_issue 16
_journal_name_full 'Inorganic Chemistry'
_journal_page_first 6205
_journal_page_last 6213
_journal_paper_doi 10.1021/ic0600329
_journal_volume 45
_journal_year 2006
_chemical_formula_sum 'C38 H34 O4 W'
_chemical_formula_weight 738.50
_chemical_name_systematic
;

 ?

;
_space_group_IT_number 2
_symmetry_cell_setting triclinic
_symmetry_space_group_name_Hall '-P 1'
_symmetry_space_group_name_H-M 'P -1'
_atom_sites_solution_hydrogens geom
_atom_sites_solution_primary direct
_atom_sites_solution_secondary difmap
_audit_creation_method SHELXL-97
_cell_angle_alpha 98.5170(10)
_cell_angle_beta 91.8690(10)
_cell_angle_gamma 91.6310(10)
_cell_formula_units_Z 2
_cell_length_a 9.5452(2)
_cell_length_b 9.8972(2)
_cell_length_c 16.9294(4)
_cell_measurement_reflns_used 9091
_cell_measurement_temperature 373(2)
_cell_measurement_theta_max 30.28
_cell_measurement_theta_min 2.25
_cell_volume 1579.96(6)
_computing_cell_refinement 'Bruker SMART'
_computing_data_collection 'Bruker SMART'
_computing_data_reduction 'Bruker SAINT'
_computing_molecular_graphics 'Bruker SHELXTL'
_computing_publication_material 'Bruker SHELXTL'
_computing_structure_refinement 'SHELXL-97 (Sheldrick, 1997)'
_computing_structure_solution 'SHELXS-97 (Sheldrick, 1990)'
_diffrn_ambient_temperature 373(2)
_diffrn_measured_fraction_theta_full 0.995
_diffrn_measured_fraction_theta_max 0.995
_diffrn_measurement_device_type 'CCD area detector'
_diffrn_measurement_method 'phi and omega scans'
_diffrn_radiation_monochromator graphite
_diffrn_radiation_source 'fine-focus sealed tube'
_diffrn_radiation_type MoK\a
_diffrn_radiation_wavelength 0.71073
_diffrn_reflns_av_R_equivalents 0.0218
_diffrn_reflns_av_sigmaI/netI 0.0167
_diffrn_reflns_limit_h_max 13
_diffrn_reflns_limit_h_min -13
_diffrn_reflns_limit_k_max 13
_diffrn_reflns_limit_k_min -13
_diffrn_reflns_limit_l_max 23
_diffrn_reflns_limit_l_min -23
_diffrn_reflns_number 44074
_diffrn_reflns_theta_full 30.00
_diffrn_reflns_theta_max 30.00
_diffrn_reflns_theta_min 2.08
_exptl_absorpt_coefficient_mu 3.695
_exptl_absorpt_correction_type none
_exptl_crystal_colour clear
_exptl_crystal_density_diffrn 1.552
_exptl_crystal_density_meas 0
_exptl_crystal_density_method 'not measured'
_exptl_crystal_description block
_exptl_crystal_F_000 736
_exptl_crystal_size_max 0.35
_exptl_crystal_size_mid 0.20
_exptl_crystal_size_min 0.15
_refine_diff_density_max 0.907
_refine_diff_density_min -0.652
_refine_diff_density_rms 0.067
_refine_ls_extinction_method none
_refine_ls_goodness_of_fit_ref 1.031
_refine_ls_hydrogen_treatment mixed
_refine_ls_matrix_type full
_refine_ls_number_parameters 392
_refine_ls_number_reflns 9174
_refine_ls_number_restraints 0
_refine_ls_restrained_S_all 1.031
_refine_ls_R_factor_all 0.0145
_refine_ls_R_factor_gt 0.0139
_refine_ls_shift/su_max 0.002
_refine_ls_shift/su_mean 0.000
_refine_ls_structure_factor_coef Fsqd
_refine_ls_weighting_details 'calc w=1/[\s^2^(Fo^2^)+(0.0153P)^2^+0.9946P] where P=(Fo^2^+2Fc^2^)/3'
_refine_ls_weighting_scheme calc
_refine_ls_wR_factor_gt 0.0341
_refine_ls_wR_factor_ref 0.0343
_reflns_number_gt 8910
_reflns_number_total 9174
_reflns_threshold_expression >2sigma(I)
_cod_data_source_file ic0600329sup4.cif
_cod_data_source_block c05312
_cod_depositor_comments
;
The following automatic conversions were performed:

'_symmetry_cell_setting' value 'Triclinic' changed to 'triclinic'
according to /home/saulius/struct/CIF-dictionaries/cif_core.dic
dictionary named 'cif_core.dic' version 2.4.2 from 2011-04-26.

Automatic conversion script
Id: cif_fix_values 1891 2012-01-12 08:04:46Z andrius 
;
_cod_original_sg_symbol_H-M P-1
_cod_database_code 4332153

loop_
_symmetry_equiv_pos_as_xyz
'x, y, z'
'-x, -y, -z'

loop_
_atom_site_label
_atom_site_type_symbol
_atom_site_fract_x
_atom_site_fract_y
_atom_site_fract_z
_atom_site_U_iso_or_equiv
_atom_site_adp_type
_atom_site_occupancy
_atom_site_symmetry_multiplicity
_atom_site_calc_flag
_atom_site_refinement_flags
W1 W 0.424987(5) 0.331590(5) 0.219781(3) 0.01145(2) Uani 1 1 d .
O1 O 0.24994(10) 0.19967(10) 0.18098(6) 0.01653(18) Uani 1 1 d .
C2 C 0.13736(14) 0.22013(15) 0.14171(8) 0.0176(3) Uani 1 1 d .
C3 C 0.10893(15) 0.33958(16) 0.11106(9) 0.0204(3) Uani 1 1 d .
H3 H 0.0187 0.3494 0.0907 0.024 Uiso 1 1 calc R
C4 C 0.20817(14) 0.44647(15) 0.10886(8) 0.0160(2) Uani 1 1 d .
O5 O 0.33233(10) 0.45275(10) 0.13883(6) 0.01536(18) Uani 1 1 d .
C6 C 0.03323(16) 0.10075(17) 0.12834(10) 0.0254(3) Uani 1 1 d .
H6A H 0.0715 0.0268 0.0933 0.038 Uiso 1 1 calc R
H6B H -0.0521 0.1280 0.1045 0.038 Uiso 1 1 calc R
H6C H 0.0140 0.0715 0.1786 0.038 Uiso 1 1 calc R
C7 C 0.17131(16) 0.56312(16) 0.06508(9) 0.0207(3) Uani 1 1 d .
H7A H 0.2084 0.6474 0.0948 0.031 Uiso 1 1 calc R
H7B H 0.0712 0.5670 0.0593 0.031 Uiso 1 1 calc R
H7C H 0.2109 0.5494 0.0132 0.031 Uiso 1 1 calc R
O8 O 0.47763(10) 0.14024(10) 0.25410(6) 0.01545(18) Uani 1 1 d .
C9 C 0.56514(14) 0.05669(14) 0.22166(8) 0.0158(2) Uani 1 1 d .
C10 C 0.62385(15) 0.05943(15) 0.14690(8) 0.0183(3) Uani 1 1 d .
H10 H 0.6965 0.0009 0.1329 0.022 Uiso 1 1 calc R
C11 C 0.58127(14) 0.14331(14) 0.09230(8) 0.0161(2) Uani 1 1 d .
O12 O 0.49105(10) 0.23692(10) 0.10544(6) 0.01618(18) Uani 1 1 d .
C13 C 0.60887(16) -0.05228(15) 0.26960(9) 0.0213(3) Uani 1 1 d .
H13A H 0.6988 -0.0272 0.2955 0.032 Uiso 1 1 calc R
H13B H 0.6149 -0.1376 0.2347 0.032 Uiso 1 1 calc R
H13C H 0.5409 -0.0617 0.3092 0.032 Uiso 1 1 calc R
C14 C 0.64260(17) 0.12614(17) 0.01044(9) 0.0223(3) Uani 1 1 d .
H14A H 0.5693 0.1300 -0.0293 0.033 Uiso 1 1 calc R
H14B H 0.6863 0.0394 0.0004 0.033 Uiso 1 1 calc R
H14C H 0.7113 0.1981 0.0081 0.033 Uiso 1 1 calc R
C15 C 0.34975(13) 0.36657(14) 0.33393(8) 0.0145(2) Uani 1 1 d .
C16 C 0.32073(14) 0.47124(14) 0.29739(8) 0.0151(2) Uani 1 1 d .
C17 C 0.25245(14) 0.60247(14) 0.30640(8) 0.0162(2) Uani 1 1 d .
C18 C 0.30281(15) 0.70790(15) 0.26702(9) 0.0194(3) Uani 1 1 d .
H18 H 0.3782 0.6931 0.2338 0.023 Uiso 1 1 calc R
C19 C 0.24062(17) 0.83495(16) 0.27734(10) 0.0238(3) Uani 1 1 d .
H19 H 0.2757 0.9050 0.2518 0.029 Uiso 1 1 calc R
C20 C 0.12616(17) 0.85686(16) 0.32582(10) 0.0250(3) Uani 1 1 d .
H20 H 0.0847 0.9415 0.3326 0.030 Uiso 1 1 calc R
C21 C 0.07379(16) 0.75232(17) 0.36407(9) 0.0236(3) Uani 1 1 d .
H21 H -0.0036 0.7668 0.3959 0.028 Uiso 1 1 calc R
C22 C 0.13672(15) 0.62590(16) 0.35502(9) 0.0198(3) Uani 1 1 d .
H22 H 0.1018 0.5567 0.3813 0.024 Uiso 1 1 calc R
C23 C 0.33599(14) 0.31799(15) 0.41069(8) 0.0159(2) Uani 1 1 d .
C24 C 0.33322(16) 0.17856(15) 0.41632(9) 0.0204(3) Uani 1 1 d .
H24 H 0.3393 0.1149 0.3704 0.024 Uiso 1 1 calc R
C25 C 0.32140(18) 0.13415(17) 0.49025(10) 0.0260(3) Uani 1 1 d .
H25 H 0.3192 0.0411 0.4934 0.031 Uiso 1 1 calc R
C26 C 0.3129(2) 0.2280(2) 0.55887(10) 0.0343(4) Uani 1 1 d .
H26 H 0.3051 0.1982 0.6082 0.041 Uiso 1 1 calc R
C27 C 0.3161(3) 0.3664(2) 0.55407(10) 0.0419(5) Uani 1 1 d .
H27 H 0.3109 0.4295 0.6003 0.050 Uiso 1 1 calc R
C28 C 0.3269(2) 0.41166(17) 0.48038(9) 0.0284(3) Uani 1 1 d .
H28 H 0.3282 0.5048 0.4776 0.034 Uiso 1 1 calc R
C29 C 0.59958(13) 0.45914(13) 0.21501(8) 0.0134(2) Uani 1 1 d .
C30 C 0.62965(13) 0.37008(14) 0.26259(8) 0.0139(2) Uani 1 1 d .
C31 C 0.73948(14) 0.31774(14) 0.31037(8) 0.0141(2) Uani 1 1 d .
C32 C 0.70717(14) 0.26863(15) 0.38137(8) 0.0171(2) Uani 1 1 d .
H32 H 0.6147 0.2669 0.3970 0.020 Uiso 1 1 calc R
C33 C 0.81209(15) 0.22241(16) 0.42863(9) 0.0201(3) Uani 1 1 d .
H33 H 0.7899 0.1926 0.4764 0.024 Uiso 1 1 calc R
C34 C 0.95030(15) 0.22061(16) 0.40460(9) 0.0218(3) Uani 1 1 d .
H34 H 1.0204 0.1892 0.4361 0.026 Uiso 1 1 calc R
C35 C 0.98292(15) 0.26609(17) 0.33313(9) 0.0216(3) Uani 1 1 d .
H35 H 1.0747 0.2632 0.3163 0.026 Uiso 1 1 calc R
C36 C 0.87881(14) 0.31590(15) 0.28681(8) 0.0181(3) Uani 1 1 d .
H36 H 0.9019 0.3482 0.2399 0.022 Uiso 1 1 calc R
C37 C 0.66952(14) 0.56460(14) 0.17683(8) 0.0139(2) Uani 1 1 d .
C38 C 0.79991(14) 0.62182(15) 0.20742(8) 0.0173(2) Uani 1 1 d .
H38 H 0.8382 0.5975 0.2543 0.021 Uiso 1 1 calc R
C39 C 0.87238(15) 0.71458(15) 0.16830(9) 0.0194(3) Uani 1 1 d .
H39 H 0.9584 0.7525 0.1892 0.023 Uiso 1 1 calc R
C40 C 0.81603(15) 0.75069(15) 0.09775(9) 0.0187(3) Uani 1 1 d .
H40 H 0.8657 0.8108 0.0708 0.022 Uiso 1 1 calc R
C41 C 0.68570(15) 0.69703(15) 0.06744(8) 0.0180(3) Uani 1 1 d .
H41 H 0.6475 0.7227 0.0209 0.022 Uiso 1 1 calc R
C42 C 0.61225(14) 0.60480(14) 0.10675(8) 0.0160(2) Uani 1 1 d .
H42 H 0.5248 0.5696 0.0865 0.019 Uiso 1 1 calc R

loop_
_atom_site_aniso_label
_atom_site_aniso_U_11
_atom_site_aniso_U_22
_atom_site_aniso_U_33
_atom_site_aniso_U_23
_atom_site_aniso_U_13
_atom_site_aniso_U_12
W1 0.01023(3) 0.01202(3) 0.01234(3) 0.00271(2) -0.00106(2) 0.00164(2)
O1 0.0136(4) 0.0158(5) 0.0202(5) 0.0033(4) -0.0019(4) -0.0002(3)
C2 0.0137(6) 0.0222(7) 0.0162(6) 0.0007(5) 0.0006(5) -0.0012(5)
C3 0.0130(6) 0.0285(8) 0.0203(6) 0.0068(5) -0.0026(5) 0.0003(5)
C4 0.0148(6) 0.0193(7) 0.0138(5) 0.0022(5) -0.0007(5) 0.0041(5)
O5 0.0132(4) 0.0172(5) 0.0163(4) 0.0046(4) -0.0023(3) 0.0020(3)
C6 0.0186(7) 0.0270(8) 0.0297(8) 0.0039(6) -0.0035(6) -0.0061(6)
C7 0.0193(6) 0.0225(7) 0.0215(6) 0.0068(5) -0.0031(5) 0.0062(5)
O8 0.0148(4) 0.0144(5) 0.0179(4) 0.0045(4) 0.0002(4) 0.0021(3)
C9 0.0146(6) 0.0134(6) 0.0191(6) 0.0026(5) -0.0030(5) 0.0004(4)
C10 0.0180(6) 0.0171(6) 0.0199(6) 0.0022(5) 0.0015(5) 0.0049(5)
C11 0.0153(6) 0.0160(6) 0.0160(6) -0.0002(5) -0.0006(5) -0.0002(5)
O12 0.0163(4) 0.0173(5) 0.0148(4) 0.0020(3) -0.0016(3) 0.0029(4)
C13 0.0229(7) 0.0173(7) 0.0254(7) 0.0081(5) -0.0004(6) 0.0054(5)
C14 0.0241(7) 0.0248(8) 0.0180(6) 0.0020(5) 0.0041(5) 0.0034(6)
C15 0.0116(5) 0.0162(6) 0.0156(6) 0.0016(5) 0.0005(4) 0.0005(4)
C16 0.0126(5) 0.0168(6) 0.0159(6) 0.0030(5) -0.0003(4) 0.0011(4)
C17 0.0156(6) 0.0165(6) 0.0160(6) 0.0013(5) -0.0022(5) 0.0029(5)
C18 0.0185(6) 0.0166(7) 0.0230(6) 0.0026(5) -0.0007(5) 0.0008(5)
C19 0.0261(7) 0.0157(7) 0.0291(7) 0.0031(6) -0.0056(6) 0.0013(5)
C20 0.0267(7) 0.0190(7) 0.0272(7) -0.0035(6) -0.0083(6) 0.0091(6)
C21 0.0202(7) 0.0280(8) 0.0214(7) -0.0021(6) -0.0010(5) 0.0099(6)
C22 0.0184(6) 0.0226(7) 0.0188(6) 0.0033(5) 0.0001(5) 0.0054(5)
C23 0.0130(6) 0.0188(7) 0.0168(6) 0.0049(5) 0.0011(5) 0.0033(5)
C24 0.0207(7) 0.0187(7) 0.0227(7) 0.0053(5) 0.0034(5) 0.0009(5)
C25 0.0293(8) 0.0230(8) 0.0293(8) 0.0136(6) 0.0062(6) 0.0062(6)
C26 0.0492(11) 0.0359(10) 0.0221(7) 0.0152(7) 0.0057(7) 0.0144(8)
C27 0.0790(16) 0.0323(10) 0.0157(7) 0.0050(6) 0.0049(8) 0.0155(10)
C28 0.0471(10) 0.0211(8) 0.0178(7) 0.0042(6) 0.0027(6) 0.0087(7)
C29 0.0128(5) 0.0130(6) 0.0141(5) 0.0014(4) -0.0003(4) 0.0014(4)
C30 0.0109(5) 0.0164(6) 0.0143(5) 0.0017(5) -0.0010(4) 0.0015(4)
C31 0.0126(5) 0.0139(6) 0.0156(5) 0.0023(4) -0.0020(4) 0.0009(4)
C32 0.0141(6) 0.0209(7) 0.0170(6) 0.0056(5) -0.0008(5) 0.0010(5)
C33 0.0198(6) 0.0239(7) 0.0178(6) 0.0076(5) -0.0028(5) 0.0009(5)
C34 0.0172(6) 0.0258(8) 0.0230(7) 0.0066(6) -0.0065(5) 0.0038(5)
C35 0.0120(6) 0.0288(8) 0.0250(7) 0.0070(6) -0.0008(5) 0.0035(5)
C36 0.0149(6) 0.0222(7) 0.0181(6) 0.0054(5) -0.0001(5) 0.0017(5)
C37 0.0133(5) 0.0137(6) 0.0148(5) 0.0021(4) 0.0014(4) 0.0021(4)
C38 0.0158(6) 0.0182(7) 0.0179(6) 0.0039(5) -0.0024(5) 0.0006(5)
C39 0.0155(6) 0.0195(7) 0.0228(6) 0.0022(5) -0.0001(5) -0.0017(5)
C40 0.0200(6) 0.0161(6) 0.0209(6) 0.0043(5) 0.0056(5) 0.0009(5)
C41 0.0197(6) 0.0196(7) 0.0157(6) 0.0049(5) 0.0017(5) 0.0039(5)
C42 0.0145(6) 0.0185(6) 0.0153(6) 0.0031(5) -0.0008(5) 0.0020(5)

loop_
_atom_type_symbol
_atom_type_description
_atom_type_scat_dispersion_real
_atom_type_scat_dispersion_imag
_atom_type_scat_source
C C 0.0033 0.0016 'International Tables Vol C Tables 4.2.6.8 and 6.1.1.4'
H H 0.0000 0.0000 'International Tables Vol C Tables 4.2.6.8 and 6.1.1.4'
O O 0.0106 0.0060 'International Tables Vol C Tables 4.2.6.8 and 6.1.1.4'
W W -0.8490 6.8722 'International Tables Vol C Tables 4.2.6.8 and 6.1.1.4'

loop_
_geom_angle_atom_site_label_1
_geom_angle_atom_site_label_2
_geom_angle_atom_site_label_3
_geom_angle
C16 W1 C30 101.02(5)
C16 W1 C15 37.11(5)
C30 W1 C15 91.80(5)
C16 W1 C29 94.73(5)
C30 W1 C29 36.92(5)
C15 W1 C29 108.65(5)
C16 W1 O1 97.07(5)
C30 W1 O1 152.77(5)
C15 W1 O1 90.45(5)
C29 W1 O1 159.90(5)
C16 W1 O8 119.76(5)
C30 W1 O8 78.17(5)
C15 W1 O8 82.74(5)
C29 W1 O8 112.50(4)
O1 W1 O8 75.21(4)
C16 W1 O5 78.93(5)
C30 W1 O5 120.85(5)
C15 W1 O5 114.24(5)
C29 W1 O5 83.93(4)
O1 W1 O5 82.45(4)
O8 W1 O5 152.15(4)
C16 W1 O12 155.64(5)
C30 W1 O12 92.13(4)
C15 W1 O12 163.91(5)
C29 W1 O12 83.49(4)
O1 W1 O12 79.04(4)
O8 W1 O12 82.81(4)
O5 W1 O12 76.72(4)
C2 O1 W1 130.71(9)
O1 C2 C3 124.99(13)
O1 C2 C6 114.77(13)
C3 C2 C6 120.23(13)
C2 C3 C4 124.02(13)
O5 C4 C3 125.60(13)
O5 C4 C7 114.90(13)
C3 C4 C7 119.45(12)
C4 O5 W1 129.26(9)
C9 O8 W1 127.08(9)
O8 C9 C10 125.81(13)
O8 C9 C13 115.64(12)
C10 C9 C13 118.54(12)
C11 C10 C9 124.70(13)
O12 C11 C10 124.94(13)
O12 C11 C14 115.59(12)
C10 C11 C14 119.47(13)
C11 O12 W1 126.69(9)
C16 C15 C23 141.44(13)
C16 C15 W1 71.20(8)
C23 C15 W1 147.32(10)
C15 C16 C17 143.63(13)
C15 C16 W1 71.68(8)
C17 C16 W1 144.66(10)
C18 C17 C22 118.88(13)
C18 C17 C16 120.24(12)
C22 C17 C16 120.88(13)
C19 C18 C17 120.49(14)
C20 C19 C18 120.02(15)
C21 C20 C19 119.99(14)
C20 C21 C22 120.29(14)
C21 C22 C17 120.32(14)
C24 C23 C28 118.77(13)
C24 C23 C15 121.31(13)
C28 C23 C15 119.92(13)
C23 C24 C25 120.49(14)
C26 C25 C24 120.17(15)
C27 C26 C25 119.86(15)
C26 C27 C28 120.35(16)
C27 C28 C23 120.35(16)
C30 C29 C37 139.63(13)
C30 C29 W1 71.28(8)
C37 C29 W1 148.25(10)
C29 C30 C31 145.43(13)
C29 C30 W1 71.80(8)
C31 C30 W1 142.50(10)
C36 C31 C32 118.75(12)
C36 C31 C30 121.01(12)
C32 C31 C30 120.24(12)
C33 C32 C31 120.62(13)
C32 C33 C34 120.21(13)
C35 C34 C33 119.59(13)
C36 C35 C34 120.32(13)
C35 C36 C31 120.48(13)
C38 C37 C42 118.75(12)
C38 C37 C29 120.07(12)
C42 C37 C29 121.08(12)
C39 C38 C37 120.64(13)
C38 C39 C40 119.95(13)
C41 C40 C39 120.15(13)
C40 C41 C42 120.08(13)
C41 C42 C37 120.39(13)

loop_
_geom_bond_atom_site_label_1
_geom_bond_atom_site_label_2
_geom_bond_distance
W1 C16 2.0622(13)
W1 C30 2.0665(13)
W1 C15 2.0680(13)
W1 C29 2.0728(13)
W1 O1 2.1162(10)
W1 O8 2.1303(10)
W1 O5 2.1369(9)
W1 O12 2.1445(10)
O1 C2 1.2819(17)
C2 C3 1.390(2)
C2 C6 1.508(2)
C3 C4 1.405(2)
C4 O5 1.2700(16)
C4 C7 1.5053(19)
O8 C9 1.2719(16)
C9 C10 1.4044(19)
C9 C13 1.5030(19)
C10 C11 1.390(2)
C11 O12 1.2830(16)
C11 C14 1.5103(19)
C15 C16 1.3144(19)
C15 C23 1.4593(18)
C16 C17 1.4598(19)
C17 C18 1.401(2)
C17 C22 1.4032(19)
C18 C19 1.396(2)
C19 C20 1.391(2)
C20 C21 1.389(2)
C21 C22 1.393(2)
C23 C24 1.397(2)
C23 C28 1.395(2)
C24 C25 1.393(2)
C25 C26 1.382(3)
C26 C27 1.383(3)
C27 C28 1.393(2)
C29 C30 1.3106(18)
C29 C37 1.4633(18)
C30 C31 1.4566(17)
C31 C36 1.4007(19)
C31 C32 1.4016(18)
C32 C33 1.3909(19)
C33 C34 1.393(2)
C34 C35 1.393(2)
C35 C36 1.3917(19)
C37 C38 1.4032(19)
C37 C42 1.4052(18)
C38 C39 1.391(2)
C39 C40 1.393(2)
C40 C41 1.390(2)
C41 C42 1.393(2)

loop_
_geom_torsion_atom_site_label_1
_geom_torsion_atom_site_label_2
_geom_torsion_atom_site_label_3
_geom_torsion_atom_site_label_4
_geom_torsion
C16 W1 O1 C2 64.47(12)
C30 W1 O1 C2 -164.09(12)
C15 W1 O1 C2 101.08(12)
C29 W1 O1 C2 -61.05(19)
O8 W1 O1 C2 -176.55(12)
O5 W1 O1 C2 -13.31(12)
O12 W1 O1 C2 -91.18(12)
W1 O1 C2 C3 3.7(2)
W1 O1 C2 C6 -177.54(9)
O1 C2 C3 C4 9.7(2)
C6 C2 C3 C4 -168.95(14)
C2 C3 C4 O5 -5.0(2)
C2 C3 C4 C7 172.34(14)
C3 C4 O5 W1 -12.6(2)
C7 C4 O5 W1 169.95(9)
C16 W1 O5 C4 -81.22(12)
C30 W1 O5 C4 -177.53(11)
C15 W1 O5 C4 -69.52(12)
C29 W1 O5 C4 -177.27(12)
O1 W1 O5 C4 17.55(11)
O8 W1 O5 C4 54.21(15)
O12 W1 O5 C4 98.01(11)
C16 W1 O8 C9 -164.13(11)
C30 W1 O8 C9 -68.10(11)
C15 W1 O8 C9 -161.49(12)
C29 W1 O8 C9 -54.26(12)
O1 W1 O8 C9 106.12(11)
O5 W1 O8 C9 68.37(14)
O12 W1 O8 C9 25.61(11)
W1 O8 C9 C10 -14.0(2)
W1 O8 C9 C13 165.14(9)
O8 C9 C10 C11 -8.9(2)
C13 C9 C10 C11 171.99(14)
C9 C10 C11 O12 6.0(2)
C9 C10 C11 C14 -173.68(14)
C10 C11 O12 W1 19.0(2)
C14 C11 O12 W1 -161.27(10)
C16 W1 O12 C11 172.74(12)
C30 W1 O12 C11 49.68(12)
C15 W1 O12 C11 -54.4(2)
C29 W1 O12 C11 85.63(11)
O1 W1 O12 C11 -104.37(11)
O8 W1 O12 C11 -28.11(11)
O5 W1 O12 C11 170.91(12)
C30 W1 C15 C16 105.97(9)
C29 W1 C15 C16 72.44(9)
O1 W1 C15 C16 -101.17(8)
O8 W1 C15 C16 -176.20(9)
O5 W1 C15 C16 -19.25(9)
O12 W1 C15 C16 -149.95(14)
C16 W1 C15 C23 -177.8(2)
C30 W1 C15 C23 -71.78(19)
C29 W1 C15 C23 -105.31(18)
O1 W1 C15 C23 81.08(18)
O8 W1 C15 C23 6.05(18)
O5 W1 C15 C23 162.99(17)
O12 W1 C15 C23 32.3(3)
C23 C15 C16 C17 -3.8(4)
W1 C15 C16 C17 178.1(2)
C23 C15 C16 W1 178.1(2)
C30 W1 C16 C15 -78.22(9)
C29 W1 C16 C15 -114.98(8)
O1 W1 C16 C15 81.32(8)
O8 W1 C16 C15 4.35(10)
O5 W1 C16 C15 162.16(9)
O12 W1 C16 C15 160.34(10)
C30 W1 C16 C17 103.68(17)
C15 W1 C16 C17 -178.1(2)
C29 W1 C16 C17 66.92(18)
O1 W1 C16 C17 -96.77(17)
O8 W1 C16 C17 -173.75(16)
O5 W1 C16 C17 -15.94(17)
O12 W1 C16 C17 -17.8(3)
C15 C16 C17 C18 149.06(19)
W1 C16 C17 C18 -34.0(2)
C15 C16 C17 C22 -30.3(3)
W1 C16 C17 C22 146.67(14)
C22 C17 C18 C19 1.3(2)
C16 C17 C18 C19 -178.05(13)
C17 C18 C19 C20 -1.2(2)
C18 C19 C20 C21 0.1(2)
C19 C20 C21 C22 0.9(2)
C20 C21 C22 C17 -0.8(2)
C18 C17 C22 C21 -0.3(2)
C16 C17 C22 C21 179.04(13)
C16 C15 C23 C24 154.98(18)
W1 C15 C23 C24 -28.4(3)
C16 C15 C23 C28 -25.7(3)
W1 C15 C23 C28 150.84(16)
C28 C23 C24 C25 0.1(2)
C15 C23 C24 C25 179.37(14)
C23 C24 C25 C26 -0.3(2)
C24 C25 C26 C27 0.1(3)
C25 C26 C27 C28 0.4(3)
C26 C27 C28 C23 -0.6(3)
C24 C23 C28 C27 0.3(3)
C15 C23 C28 C27 -178.96(18)
C16 W1 C29 C30 102.06(8)
C15 W1 C29 C30 66.80(9)
O1 W1 C29 C30 -132.09(12)
O8 W1 C29 C30 -22.93(9)
O5 W1 C29 C30 -179.63(8)
O12 W1 C29 C30 -102.36(8)
C16 W1 C29 C37 -89.14(18)
C30 W1 C29 C37 168.8(2)
C15 W1 C29 C37 -124.40(18)
O1 W1 C29 C37 36.7(3)
O8 W1 C29 C37 145.87(17)
O5 W1 C29 C37 -10.83(18)
O12 W1 C29 C37 66.44(18)
C37 C29 C30 C31 3.3(4)
W1 C29 C30 C31 174.2(2)
C37 C29 C30 W1 -170.92(19)
C16 W1 C30 C29 -83.16(9)
C15 W1 C30 C29 -119.39(8)
O1 W1 C30 C29 146.12(9)
O8 W1 C30 C29 158.42(9)
O5 W1 C30 C29 0.43(10)
O12 W1 C30 C29 76.22(8)
C16 W1 C30 C31 102.24(16)
C15 W1 C30 C31 66.01(16)
C29 W1 C30 C31 -174.6(2)
O1 W1 C30 C31 -28.5(2)
O8 W1 C30 C31 -16.18(15)
O5 W1 C30 C31 -174.17(14)
O12 W1 C30 C31 -98.39(16)
C29 C30 C31 C36 -32.8(3)
W1 C30 C31 C36 138.10(14)
C29 C30 C31 C32 146.9(2)
W1 C30 C31 C32 -42.2(2)
C36 C31 C32 C33 1.7(2)
C30 C31 C32 C33 -177.99(13)
C31 C32 C33 C34 -1.9(2)
C32 C33 C34 C35 0.3(2)
C33 C34 C35 C36 1.4(2)
C34 C35 C36 C31 -1.6(2)
C32 C31 C36 C35 0.0(2)
C30 C31 C36 C35 179.77(14)
C30 C29 C37 C38 -20.4(3)
W1 C29 C37 C38 176.10(14)
C30 C29 C37 C42 155.91(17)
W1 C29 C37 C42 -7.6(3)
C42 C37 C38 C39 -1.2(2)
C29 C37 C38 C39 175.18(13)
C37 C38 C39 C40 -0.5(2)
C38 C39 C40 C41 1.7(2)
C39 C40 C41 C42 -1.3(2)
C40 C41 C42 C37 -0.5(2)
C38 C37 C42 C41 1.7(2)
C29 C37 C42 C41 -174.67(12)
